data_4038310
loop_
_publ_author_name
'Rottsch\"afer, Dennis'
'Neumann, Beate'
'Stammler, Hans-Georg'
'Andrada, Diego Marcelo'
'Ghadwal, Rajendra S.'

_publ_section_title
;
 Isolation of Elusive Electrophilic Phosphinidene Complexes with \p-Donor
 N-Heterocyclic Vinyl Substituents.
;
_journal_name_full 'The Journal of organic chemistry'
_journal_paper_doi 10.1021/acs.joc.0c00176
_journal_year 2020
_chemical_formula_moiety 'C45 H53 Fe N4 O4 P'
_chemical_formula_sum 'C45 H53 Fe N4 O4 P'
_chemical_formula_weight 800.73
_space_group_crystal_system monoclinic
_space_group_IT_number 14
_space_group_name_Hall '-P 2yn'
_space_group_name_H-M_alt 'P 1 21/n 1'
_atom_sites_solution_hydrogens geom
_atom_sites_solution_primary dual
_audit_creation_date 2019-08-20
_audit_creation_method
;
Olex2 1.3-ac4
(compiled 2019.04.23 svn.r3594 for Rigaku Oxford Diffraction, GUI svn.r5739)
;
_cell_angle_alpha 90
_cell_angle_beta 103.111(2)
_cell_angle_gamma 90
_cell_formula_units_Z 4
_cell_length_a 10.3827(2)
_cell_length_b 20.2897(4)
_cell_length_c 20.0193(4)
_cell_measurement_reflns_used 32454
_cell_measurement_temperature 100.0(1)
_cell_measurement_theta_max 32.5690
_cell_measurement_theta_min 2.6600
_cell_volume 4107.37(14)
_computing_cell_refinement 'CrysAlisPro 1.171.40.58a (Rigaku OD, 2019)'
_computing_data_collection 'CrysAlisPro 1.171.40.58a (Rigaku OD, 2019)'
_computing_data_reduction 'CrysAlisPro 1.171.40.58a (Rigaku OD, 2019)'
_computing_molecular_graphics 'Olex2 (Dolomanov et al., 2009)'
_computing_publication_material 'Olex2 (Dolomanov et al., 2009)'
_computing_structure_refinement 'ShelXL (Sheldrick, 2015)'
_computing_structure_solution 'ShelXT (Sheldrick, 2015)'
_diffrn_ambient_environment N~2~
_diffrn_ambient_temperature 100.0(1)
_diffrn_detector 'CCD plate'
_diffrn_detector_area_resol_mean 5.3114
_diffrn_detector_type Atlas
_diffrn_measured_fraction_theta_full 0.998
_diffrn_measured_fraction_theta_max 0.943
_diffrn_measurement_details
;
List of Runs (angles in degrees, time in seconds):

  # Type    Start    End  Width  t~exp~   \w     \q     \k     \f   Frames
--------------------------------------------------------------------------
  1  \w    -32.00  10.00   1.00   12.00    --  -17.08 -77.00  60.00   42
  2  \w    -39.00  25.00   1.00   12.00    --   17.08 -19.00-180.00   64
  3  \w      1.00  86.00   1.00   12.00    --   17.08  38.00 150.00   85
  4  \w    -50.00  42.00   1.00   12.00    --   17.08 -57.00  30.00   92
  5  \w      6.00  80.00   1.00   12.00    --   17.08  57.00  30.00   74
  6  \w     24.00  80.00   1.00   12.00    --   17.08  38.00-150.00   56
  7  \w     -7.00  85.00   1.00   12.00    --   17.08  57.00 -60.00   92
  8  \w    -41.00  47.00   1.00   12.00    --   17.08 -77.00 150.00   88
  9  \w     39.00  91.00   1.00   12.00    --   17.08-154.00-119.58   52
 10  \w      3.00  69.00   1.00   12.00    --   17.08-121.00 -18.63   66
;
_diffrn_measurement_device 'four-circle diffractometer'
_diffrn_measurement_device_type 'SuperNova, Dual, Cu at home/near, Atlas'
_diffrn_measurement_method '\w scans'
_diffrn_orient_matrix_type 'CrysAlisPro convention (1999,Acta A55,543-557)'
_diffrn_orient_matrix_UB_11 -0.0430025000
_diffrn_orient_matrix_UB_12 0.0262774000
_diffrn_orient_matrix_UB_13 0.0035236000
_diffrn_orient_matrix_UB_21 -0.0518806000
_diffrn_orient_matrix_UB_22 -0.0228756000
_diffrn_orient_matrix_UB_23 -0.0004905000
_diffrn_orient_matrix_UB_31 0.0194709000
_diffrn_orient_matrix_UB_32 -0.0028714000
_diffrn_orient_matrix_UB_33 0.0362070000
_diffrn_radiation_monochromator mirror
_diffrn_radiation_probe x-ray
_diffrn_radiation_type 'Mo K\a'
_diffrn_radiation_wavelength 0.71073
_diffrn_reflns_av_R_equivalents 0.0376
_diffrn_reflns_av_unetI/netI 0.0292
_diffrn_reflns_Laue_measured_fraction_full 0.998
_diffrn_reflns_Laue_measured_fraction_max 0.943
_diffrn_reflns_limit_h_max 15
_diffrn_reflns_limit_h_min -15
_diffrn_reflns_limit_k_max 30
_diffrn_reflns_limit_k_min -30
_diffrn_reflns_limit_l_max 30
_diffrn_reflns_limit_l_min -30
_diffrn_reflns_number 93700
_diffrn_reflns_point_group_measured_fraction_full 0.998
_diffrn_reflns_point_group_measured_fraction_max 0.943
_diffrn_reflns_theta_full 25.242
_diffrn_reflns_theta_max 32.799
_diffrn_reflns_theta_min 2.667
_diffrn_source 'micro-focus sealed X-ray tube'
_diffrn_source_type 'SuperNova (Mo) X-ray Source'
_exptl_absorpt_coefficient_mu 0.454
_exptl_absorpt_correction_T_max 1.000
_exptl_absorpt_correction_T_min 0.335
_exptl_absorpt_correction_type gaussian
_exptl_absorpt_process_details
;
CrysAlisPro 1.171.40.58a (Rigaku Oxford Diffraction, 2019)
Numerical absorption correction based on gaussian integration over
			a multifaceted crystal model
Empirical absorption correction using spherical harmonics,
 implemented in SCALE3 ABSPACK scaling algorithm.
;
_exptl_crystal_colour 'clear dark orange'
_exptl_crystal_colour_lustre clear
_exptl_crystal_colour_modifier dark
_exptl_crystal_colour_primary orange
_exptl_crystal_density_diffrn 1.295
_exptl_crystal_description irregular
_exptl_crystal_F_000 1696
_exptl_crystal_size_max 0.335
_exptl_crystal_size_mid 0.272
_exptl_crystal_size_min 0.231
_refine_diff_density_max 0.673
_refine_diff_density_min -0.500
_refine_diff_density_rms 0.066
_refine_ls_extinction_method none
_refine_ls_goodness_of_fit_ref 1.045
_refine_ls_hydrogen_treatment constr
_refine_ls_matrix_type full
_refine_ls_number_parameters 508
_refine_ls_number_reflns 14364
_refine_ls_number_restraints 0
_refine_ls_restrained_S_all 1.045
_refine_ls_R_factor_all 0.0535
_refine_ls_R_factor_gt 0.0411
_refine_ls_shift/su_max 0.002
_refine_ls_shift/su_mean 0.000
_refine_ls_structure_factor_coef Fsqd
_refine_ls_weighting_details 'w=1/[\s^2^(Fo^2^)+(0.0506P)^2^+2.4919P] where P=(Fo^2^+2Fc^2^)/3'
_refine_ls_weighting_scheme calc
_refine_ls_wR_factor_gt 0.1048
_refine_ls_wR_factor_ref 0.1120
_reflns_Friedel_coverage 0.000
_reflns_number_gt 11939
_reflns_number_total 14364
_reflns_threshold_expression 'I > 2\s(I)'
_cod_data_source_file jo0c00176_si_004.cif
_cod_data_source_block compound5
_cod_original_cell_volume 4107.35(14)
_cod_database_code 4038310
_shelx_shelxl_version_number 2018/3
_chemical_oxdiff_formula C45H53FeN4O4P
_shelx_space_group_comment
;
The symmetry employed for this shelxl refinement is uniquely defined
by the following loop, which should always be used as a source of
symmetry information in preference to the above space-group names.
They are only intended as comments.
;
_diffrn_oxdiff_digest_frames
;
0127ad2db6675198d5f14ed57ab2ac5c9c007156ae3
;
_reflns_odcompleteness_completeness 99.89
_reflns_odcompleteness_iscentric 1
_reflns_odcompleteness_theta 29.97
_olex2_refinement_description
;
1. Fixed Uiso
 At 1.2 times of:
  All C(H) groups
 At 1.5 times of:
  All C(H,H,H) groups
2.a Ternary CH refined with riding coordinates:
 C14(H14), C17(H17), C26(H26), C29(H29)
2.b Aromatic/amide H refined with riding coordinates:
 C2(H2), C3(H3), C10(H10), C11(H11), C12(H12), C22(H22), C23(H23), C24(H24),
 C33(H33), C34(H34), C35(H35), C36(H36), C37(H37)
2.c Idealised Me refined as rotating group:
 C15(H15A,H15B,H15C), C16(H16A,H16B,H16C), C18(H18A,H18B,H18C), C19(H19A,H19B,
 H19C), C27(H27A,H27B,H27C), C28(H28A,H28B,H28C), C30(H30A,H30B,H30C), C31(H31A,
 H31B,H31C), C38(H38A,H38B,H38C), C39(H39A,H39B,H39C), C40(H40A,H40B,H40C),
 C41(H41A,H41B,H41C)
;
_olex2_date_sample_data_collection 2019-08-20
_olex2_submission_special_instructions 'No special instructions were received'
_oxdiff_exptl_absorpt_empirical_details
;
Empirical correction (ABSPACK) includes:
- Absorption correction using spherical harmonics
- Frame scaling
;
_oxdiff_exptl_absorpt_empirical_full_max 1.106
_oxdiff_exptl_absorpt_empirical_full_min 0.940

loop_
_space_group_symop_operation_xyz
'x, y, z'
'-x+1/2, y+1/2, -z+1/2'
'-x, -y, -z'
'x-1/2, -y-1/2, z-1/2'

loop_
_atom_site_label
_atom_site_type_symbol
_atom_site_fract_x
_atom_site_fract_y
_atom_site_fract_z
_atom_site_U_iso_or_equiv
_atom_site_adp_type
_atom_site_occupancy
_atom_site_site_symmetry_order
_atom_site_calc_flag
_atom_site_refinement_flags_posn
_atom_site_refinement_flags_adp
_atom_site_refinement_flags_occupancy
_atom_site_disorder_assembly
_atom_site_disorder_group
Fe1 Fe 0.06359(2) 0.63132(2) 0.54366(2) 0.01677(5) Uani 1 1 d . . . . .
P1 P 0.26200(3) 0.66145(2) 0.62515(2) 0.01325(6) Uani 1 1 d . . . . .
O1 O 0.21871(12) 0.62754(6) 0.43802(6) 0.0288(2) Uani 1 1 d . . . . .
O2 O 0.01346(12) 0.50616(6) 0.60736(7) 0.0345(3) Uani 1 1 d . . . . .
O3 O -0.17829(12) 0.61594(7) 0.43686(7) 0.0379(3) Uani 1 1 d . . . . .
O4 O -0.05893(13) 0.73342(6) 0.61195(8) 0.0402(3) Uani 1 1 d . . . . .
N1 N 0.39591(10) 0.75491(5) 0.74737(5) 0.01298(18) Uani 1 1 d . . . . .
N2 N 0.36626(10) 0.84769(5) 0.68941(5) 0.01174(18) Uani 1 1 d . . . . .
N3 N 0.39570(11) 0.54074(6) 0.64043(6) 0.0175(2) Uani 1 1 d . . . . .
N4 N 0.48244(12) 0.60125(6) 0.57413(6) 0.0183(2) Uani 1 1 d . . . . .
C1 C 0.36287(11) 0.77904(6) 0.68055(6) 0.0114(2) Uani 1 1 d . . . . .
C2 C 0.41192(13) 0.80664(6) 0.79446(6) 0.0155(2) Uani 1 1 d . . . . .
H2 H 0.431015 0.802414 0.842968 0.019 Uiso 1 1 calc R . . . .
C3 C 0.39568(12) 0.86313(6) 0.75931(6) 0.0148(2) Uani 1 1 d . . . . .
H3 H 0.402852 0.906199 0.778413 0.018 Uiso 1 1 calc R . . . .
C4 C 0.32902(12) 0.74326(6) 0.61924(6) 0.0125(2) Uani 1 1 d . . . . .
C5 C 0.38505(13) 0.60082(6) 0.60940(6) 0.0161(2) Uani 1 1 d . . . . .
C6 C 0.49882(14) 0.50449(7) 0.62537(7) 0.0204(3) Uani 1 1 d . . . . .
C7 C 0.55494(14) 0.54274(7) 0.58425(7) 0.0206(3) Uani 1 1 d . . . . .
C8 C 0.43395(12) 0.68977(6) 0.77209(6) 0.0130(2) Uani 1 1 d . . . . .
C9 C 0.35793(12) 0.65941(6) 0.81290(6) 0.0155(2) Uani 1 1 d . . . . .
C10 C 0.40428(14) 0.60048(7) 0.84571(7) 0.0191(2) Uani 1 1 d . . . . .
H10 H 0.355450 0.579496 0.874479 0.023 Uiso 1 1 calc R . . . .
C11 C 0.52054(14) 0.57233(7) 0.83678(7) 0.0198(2) Uani 1 1 d . . . . .
H11 H 0.551288 0.532319 0.859541 0.024 Uiso 1 1 calc R . . . .
C12 C 0.59236(13) 0.60243(6) 0.79461(7) 0.0175(2) Uani 1 1 d . . . . .
H12 H 0.669718 0.581489 0.787147 0.021 Uiso 1 1 calc R . . . .
C13 C 0.55355(12) 0.66268(6) 0.76301(6) 0.0142(2) Uani 1 1 d . . . . .
C14 C 0.22767(13) 0.68781(7) 0.82148(7) 0.0212(3) Uani 1 1 d . . . . .
H14 H 0.210422 0.729252 0.793853 0.025 Uiso 1 1 calc R . . . .
C15 C 0.11400(15) 0.63980(9) 0.79406(9) 0.0322(4) Uani 1 1 d . . . . .
H15A H 0.109233 0.630961 0.745435 0.048 Uiso 1 1 calc GR . . . .
H15B H 0.030484 0.659292 0.799287 0.048 Uiso 1 1 calc GR . . . .
H15C H 0.129604 0.598445 0.819931 0.048 Uiso 1 1 calc GR . . . .
C16 C 0.23302(17) 0.70532(9) 0.89655(8) 0.0306(3) Uani 1 1 d . . . . .
H16A H 0.244851 0.665019 0.924253 0.046 Uiso 1 1 calc GR . . . .
H16B H 0.150272 0.726899 0.899908 0.046 Uiso 1 1 calc GR . . . .
H16C H 0.307345 0.735245 0.913494 0.046 Uiso 1 1 calc GR . . . .
C17 C 0.63898(12) 0.69866(7) 0.72239(7) 0.0176(2) Uani 1 1 d . . . . .
H17 H 0.579356 0.715959 0.679583 0.021 Uiso 1 1 calc R . . . .
C18 C 0.74116(14) 0.65373(8) 0.70112(8) 0.0248(3) Uani 1 1 d . . . . .
H18A H 0.809062 0.641501 0.741768 0.037 Uiso 1 1 calc GR . . . .
H18B H 0.782514 0.677047 0.668555 0.037 Uiso 1 1 calc GR . . . .
H18C H 0.697317 0.613858 0.679434 0.037 Uiso 1 1 calc GR . . . .
C19 C 0.71119(14) 0.75767(7) 0.76203(8) 0.0238(3) Uani 1 1 d . . . . .
H19A H 0.646565 0.787312 0.775128 0.036 Uiso 1 1 calc GR . . . .
H19B H 0.759782 0.781442 0.732909 0.036 Uiso 1 1 calc GR . . . .
H19C H 0.773315 0.741947 0.803358 0.036 Uiso 1 1 calc GR . . . .
C20 C 0.34271(11) 0.90018(6) 0.63981(6) 0.0117(2) Uani 1 1 d . . . . .
C21 C 0.44900(12) 0.94178(6) 0.63621(6) 0.0134(2) Uani 1 1 d . . . . .
C22 C 0.42597(13) 0.99306(6) 0.58843(7) 0.0164(2) Uani 1 1 d . . . . .
H22 H 0.496154 1.022012 0.585104 0.020 Uiso 1 1 calc R . . . .
C23 C 0.30248(13) 1.00221(6) 0.54598(7) 0.0173(2) Uani 1 1 d . . . . .
H23 H 0.288961 1.036511 0.512822 0.021 Uiso 1 1 calc R . . . .
C24 C 0.19804(13) 0.96151(6) 0.55156(6) 0.0160(2) Uani 1 1 d . . . . .
H24 H 0.113543 0.968591 0.522159 0.019 Uiso 1 1 calc R . . . .
C25 C 0.21437(12) 0.91049(6) 0.59933(6) 0.0127(2) Uani 1 1 d . . . . .
C26 C 0.58650(12) 0.93363(6) 0.68187(7) 0.0163(2) Uani 1 1 d . . . . .
H26 H 0.589843 0.890407 0.706211 0.020 Uiso 1 1 calc R . . . .
C27 C 0.69440(13) 0.93367(8) 0.64099(8) 0.0229(3) Uani 1 1 d . . . . .
H27A H 0.675388 0.899345 0.605678 0.034 Uiso 1 1 calc GR . . . .
H27B H 0.780306 0.924946 0.671952 0.034 Uiso 1 1 calc GR . . . .
H27C H 0.696604 0.976755 0.619143 0.034 Uiso 1 1 calc GR . . . .
C28 C 0.61386(14) 0.98856(8) 0.73595(8) 0.0232(3) Uani 1 1 d . . . . .
H28A H 0.610145 1.031436 0.713059 0.035 Uiso 1 1 calc GR . . . .
H28B H 0.701844 0.982262 0.765812 0.035 Uiso 1 1 calc GR . . . .
H28C H 0.547053 0.987053 0.763527 0.035 Uiso 1 1 calc GR . . . .
C29 C 0.09923(12) 0.86780(6) 0.60766(6) 0.0142(2) Uani 1 1 d . . . . .
H29 H 0.127284 0.820738 0.606536 0.017 Uiso 1 1 calc R . . . .
C30 C -0.02426(13) 0.87731(7) 0.55009(7) 0.0217(3) Uani 1 1 d . . . . .
H30A H -0.057991 0.922214 0.552048 0.033 Uiso 1 1 calc GR . . . .
H30B H -0.092205 0.845575 0.555669 0.033 Uiso 1 1 calc GR . . . .
H30C H -0.001731 0.870241 0.505675 0.033 Uiso 1 1 calc GR . . . .
C31 C 0.06339(13) 0.87974(7) 0.67711(7) 0.0186(2) Uani 1 1 d . . . . .
H31A H 0.140666 0.870756 0.714305 0.028 Uiso 1 1 calc GR . . . .
H31B H -0.009231 0.850390 0.681453 0.028 Uiso 1 1 calc GR . . . .
H31C H 0.035891 0.925680 0.679826 0.028 Uiso 1 1 calc GR . . . .
C32 C 0.33635(12) 0.77805(6) 0.55496(6) 0.0129(2) Uani 1 1 d . . . . .
C33 C 0.22945(13) 0.78028(6) 0.49801(6) 0.0155(2) Uani 1 1 d . . . . .
H33 H 0.148366 0.759854 0.500537 0.019 Uiso 1 1 calc R . . . .
C34 C 0.23979(15) 0.81183(7) 0.43786(7) 0.0207(3) Uani 1 1 d . . . . .
H34 H 0.166174 0.812380 0.399721 0.025 Uiso 1 1 calc R . . . .
C35 C 0.35624(16) 0.84243(7) 0.43302(7) 0.0230(3) Uani 1 1 d . . . . .
H35 H 0.363038 0.863856 0.391765 0.028 Uiso 1 1 calc R . . . .
C36 C 0.46337(15) 0.84154(7) 0.48916(7) 0.0200(2) Uani 1 1 d . . . . .
H36 H 0.543530 0.862861 0.486527 0.024 Uiso 1 1 calc R . . . .
C37 C 0.45333(13) 0.80956(6) 0.54899(6) 0.0156(2) Uani 1 1 d . . . . .
H37 H 0.527510 0.808996 0.586828 0.019 Uiso 1 1 calc R . . . .
C38 C 0.31531(14) 0.51678(7) 0.68624(7) 0.0210(3) Uani 1 1 d . . . . .
H38A H 0.260807 0.552878 0.697155 0.032 Uiso 1 1 calc GR . . . .
H38B H 0.373070 0.500278 0.728606 0.032 Uiso 1 1 calc GR . . . .
H38C H 0.257946 0.481069 0.663780 0.032 Uiso 1 1 calc GR . . . .
C39 C 0.53020(16) 0.43631(7) 0.65183(8) 0.0260(3) Uani 1 1 d . . . . .
H39A H 0.555737 0.437234 0.702051 0.039 Uiso 1 1 calc GR . . . .
H39B H 0.603358 0.418660 0.633780 0.039 Uiso 1 1 calc GR . . . .
H39C H 0.452139 0.408226 0.637065 0.039 Uiso 1 1 calc GR . . . .
C40 C 0.67343(15) 0.53185(8) 0.55549(8) 0.0253(3) Uani 1 1 d . . . . .
H40A H 0.647495 0.533269 0.505294 0.038 Uiso 1 1 calc GR . . . .
H40B H 0.711995 0.488693 0.570222 0.038 Uiso 1 1 calc GR . . . .
H40C H 0.738828 0.566414 0.572018 0.038 Uiso 1 1 calc GR . . . .
C41 C 0.51226(15) 0.65457(7) 0.53108(7) 0.0219(3) Uani 1 1 d . . . . .
H41A H 0.431667 0.679923 0.512697 0.033 Uiso 1 1 calc GR . . . .
H41B H 0.545745 0.636016 0.493107 0.033 Uiso 1 1 calc GR . . . .
H41C H 0.579386 0.683588 0.558521 0.033 Uiso 1 1 calc GR . . . .
C42 C 0.16033(14) 0.62945(7) 0.48070(7) 0.0210(3) Uani 1 1 d . . . . .
C43 C 0.04168(14) 0.55474(7) 0.58478(8) 0.0235(3) Uani 1 1 d . . . . .
C44 C -0.08306(15) 0.62167(8) 0.47902(8) 0.0256(3) Uani 1 1 d . . . . .
C45 C -0.00876(15) 0.69458(7) 0.58438(8) 0.0248(3) Uani 1 1 d . . . . .

loop_
_atom_site_aniso_label
_atom_site_aniso_U_11
_atom_site_aniso_U_22
_atom_site_aniso_U_33
_atom_site_aniso_U_23
_atom_site_aniso_U_13
_atom_site_aniso_U_12
Fe1 0.01528(9) 0.01561(9) 0.01812(9) -0.00038(6) 0.00105(7) -0.00266(6)
P1 0.01426(13) 0.01222(14) 0.01277(13) -0.00002(10) 0.00205(10) -0.00125(10)
O1 0.0339(6) 0.0278(6) 0.0268(5) -0.0057(4) 0.0113(5) 0.0009(5)
O2 0.0307(6) 0.0254(6) 0.0439(7) 0.0100(5) 0.0010(5) -0.0065(5)
O3 0.0272(6) 0.0477(8) 0.0321(6) 0.0030(5) -0.0073(5) -0.0050(5)
O4 0.0396(7) 0.0232(6) 0.0685(9) -0.0074(6) 0.0346(7) -0.0058(5)
N1 0.0151(4) 0.0124(4) 0.0110(4) 0.0021(3) 0.0018(3) -0.0003(4)
N2 0.0126(4) 0.0113(4) 0.0111(4) 0.0016(3) 0.0022(3) 0.0003(3)
N3 0.0195(5) 0.0142(5) 0.0174(5) 0.0000(4) 0.0011(4) -0.0004(4)
N4 0.0201(5) 0.0157(5) 0.0191(5) -0.0006(4) 0.0045(4) 0.0008(4)
C1 0.0099(4) 0.0119(5) 0.0125(5) 0.0028(4) 0.0023(4) 0.0003(4)
C2 0.0179(5) 0.0164(5) 0.0120(5) -0.0008(4) 0.0027(4) -0.0007(4)
C3 0.0164(5) 0.0149(5) 0.0129(5) -0.0017(4) 0.0028(4) -0.0004(4)
C4 0.0134(5) 0.0117(5) 0.0119(5) 0.0016(4) 0.0020(4) -0.0014(4)
C5 0.0174(5) 0.0157(5) 0.0139(5) 0.0001(4) 0.0007(4) -0.0014(4)
C6 0.0225(6) 0.0149(6) 0.0214(6) -0.0019(5) 0.0000(5) 0.0025(5)
C7 0.0210(6) 0.0169(6) 0.0229(6) -0.0033(5) 0.0030(5) 0.0024(5)
C8 0.0145(5) 0.0127(5) 0.0105(5) 0.0025(4) 0.0004(4) -0.0009(4)
C9 0.0152(5) 0.0168(6) 0.0135(5) 0.0032(4) 0.0009(4) -0.0031(4)
C10 0.0212(6) 0.0181(6) 0.0166(6) 0.0045(4) 0.0015(5) -0.0051(5)
C11 0.0239(6) 0.0140(5) 0.0186(6) 0.0031(4) -0.0014(5) -0.0014(5)
C12 0.0175(5) 0.0159(6) 0.0170(5) -0.0004(4) -0.0005(4) 0.0020(4)
C13 0.0139(5) 0.0158(5) 0.0116(5) -0.0004(4) 0.0000(4) -0.0009(4)
C14 0.0147(5) 0.0269(7) 0.0225(6) 0.0080(5) 0.0054(5) -0.0003(5)
C15 0.0172(6) 0.0438(10) 0.0341(8) 0.0095(7) 0.0027(6) -0.0079(6)
C16 0.0298(8) 0.0381(9) 0.0279(7) 0.0031(6) 0.0151(6) 0.0014(7)
C17 0.0141(5) 0.0227(6) 0.0159(5) 0.0045(5) 0.0030(4) 0.0013(5)
C18 0.0183(6) 0.0330(8) 0.0241(7) 0.0010(6) 0.0071(5) 0.0037(5)
C19 0.0204(6) 0.0205(6) 0.0311(7) 0.0039(5) 0.0073(5) -0.0033(5)
C20 0.0127(5) 0.0100(5) 0.0125(5) 0.0010(4) 0.0029(4) 0.0004(4)
C21 0.0128(5) 0.0120(5) 0.0155(5) -0.0002(4) 0.0036(4) -0.0003(4)
C22 0.0177(5) 0.0121(5) 0.0199(6) 0.0018(4) 0.0052(4) -0.0018(4)
C23 0.0204(6) 0.0135(5) 0.0177(5) 0.0046(4) 0.0040(5) 0.0020(4)
C24 0.0166(5) 0.0142(5) 0.0160(5) 0.0025(4) 0.0015(4) 0.0025(4)
C25 0.0126(5) 0.0114(5) 0.0136(5) 0.0000(4) 0.0023(4) 0.0010(4)
C26 0.0120(5) 0.0166(5) 0.0196(6) 0.0017(4) 0.0021(4) -0.0013(4)
C27 0.0141(5) 0.0255(7) 0.0298(7) -0.0006(5) 0.0064(5) -0.0021(5)
C28 0.0185(6) 0.0250(7) 0.0242(6) -0.0045(5) 0.0007(5) -0.0057(5)
C29 0.0110(5) 0.0145(5) 0.0167(5) 0.0001(4) 0.0020(4) 0.0005(4)
C30 0.0130(5) 0.0262(7) 0.0232(6) 0.0036(5) -0.0014(5) -0.0011(5)
C31 0.0153(5) 0.0207(6) 0.0208(6) -0.0002(5) 0.0061(5) 0.0007(5)
C32 0.0176(5) 0.0096(5) 0.0116(5) 0.0004(4) 0.0038(4) 0.0010(4)
C33 0.0190(5) 0.0139(5) 0.0130(5) 0.0006(4) 0.0026(4) 0.0003(4)
C34 0.0283(7) 0.0195(6) 0.0128(5) 0.0014(4) 0.0018(5) -0.0010(5)
C35 0.0350(8) 0.0202(6) 0.0152(6) 0.0034(5) 0.0086(5) -0.0032(6)
C36 0.0260(6) 0.0171(6) 0.0199(6) 0.0002(5) 0.0112(5) -0.0036(5)
C37 0.0171(5) 0.0144(5) 0.0160(5) -0.0003(4) 0.0053(4) -0.0003(4)
C38 0.0246(6) 0.0174(6) 0.0200(6) 0.0036(5) 0.0030(5) -0.0021(5)
C39 0.0295(7) 0.0172(6) 0.0294(7) 0.0011(5) 0.0025(6) 0.0030(5)
C40 0.0249(7) 0.0224(7) 0.0300(7) -0.0026(5) 0.0094(6) 0.0049(5)
C41 0.0264(7) 0.0189(6) 0.0223(6) 0.0012(5) 0.0096(5) 0.0010(5)
C42 0.0212(6) 0.0157(6) 0.0244(6) -0.0033(5) 0.0015(5) -0.0005(5)
C43 0.0208(6) 0.0215(6) 0.0256(7) 0.0003(5) 0.0001(5) -0.0027(5)
C44 0.0229(7) 0.0264(7) 0.0261(7) 0.0025(5) 0.0026(5) -0.0030(5)
C45 0.0206(6) 0.0200(6) 0.0354(8) -0.0003(6) 0.0100(6) -0.0061(5)

loop_
_atom_type_symbol
_atom_type_description
_atom_type_scat_dispersion_real
_atom_type_scat_dispersion_imag
_atom_type_scat_source
C C 0.0033 0.0016 'International Tables Vol C Tables 4.2.6.8 and 6.1.1.4'
H H 0.0000 0.0000 'International Tables Vol C Tables 4.2.6.8 and 6.1.1.4'
Fe Fe 0.3463 0.8444 'International Tables Vol C Tables 4.2.6.8 and 6.1.1.4'
N N 0.0061 0.0033 'International Tables Vol C Tables 4.2.6.8 and 6.1.1.4'
O O 0.0106 0.0060 'International Tables Vol C Tables 4.2.6.8 and 6.1.1.4'
P P 0.1023 0.0942 'International Tables Vol C Tables 4.2.6.8 and 6.1.1.4'

loop_
_exptl_crystal_face_index_h
_exptl_crystal_face_index_k
_exptl_crystal_face_index_l
_exptl_crystal_face_perp_dist
0 -26 12 0.1673
0 -12 25 0.1306
1 1 27 0.1319
1 22 17 0.1197
-1 11 -25 0.1286
-1 -17 -22 0.1209
-3 -2 28 0.1272
7 -3 21 0.1254
14 -1 -13 0.1003
2 2 -28 0.1125
-13 0 18 0.1184
-6 14 24 0.1333
-9 22 5 0.1561
5 -11 -26 0.1164
13 13 -1 0.1199
10 12 -20 0.1178
-9 -12 22 0.1244
-13 -13 8 0.1299
8 -13 15 0.1278
10 18 7 0.1278
10 20 -11 0.1216
-9 -19 15 0.1290
-10 -20 -1 0.1331

loop_
_geom_angle_atom_site_label_1
_geom_angle_atom_site_label_2
_geom_angle_atom_site_label_3
_geom_angle
_geom_angle_site_symmetry_1
_geom_angle_site_symmetry_3
_geom_angle_publ_flag
C42 Fe1 P1 87.23(5) . . ?
C42 Fe1 C43 117.13(7) . . ?
C43 Fe1 P1 95.00(5) . . ?
C44 Fe1 P1 171.23(5) . . ?
C44 Fe1 C42 90.57(7) . . ?
C44 Fe1 C43 93.55(7) . . ?
C44 Fe1 C45 91.84(7) . . ?
C45 Fe1 P1 83.75(5) . . ?
C45 Fe1 C42 134.85(7) . . ?
C45 Fe1 C43 107.70(7) . . ?
C4 P1 Fe1 118.15(4) . . ?
C4 P1 C5 107.89(6) . . ?
C5 P1 Fe1 103.54(4) . . ?
C1 N1 C2 110.50(10) . . ?
C1 N1 C8 130.07(10) . . ?
C2 N1 C8 118.59(10) . . ?
C1 N2 C20 130.68(10) . . ?
C3 N2 C1 110.02(10) . . ?
C3 N2 C20 119.29(10) . . ?
C5 N3 C6 111.25(11) . . ?
C5 N3 C38 125.97(12) . . ?
C6 N3 C38 122.73(12) . . ?
C5 N4 C7 111.07(11) . . ?
C5 N4 C41 126.47(11) . . ?
C7 N4 C41 122.45(12) . . ?
N1 C1 N2 103.52(10) . . ?
N1 C1 C4 128.17(11) . . ?
C4 C1 N2 128.26(10) . . ?
N1 C2 H2 126.0 . . ?
C3 C2 N1 107.95(11) . . ?
C3 C2 H2 126.0 . . ?
N2 C3 H3 126.0 . . ?
C2 C3 N2 107.92(11) . . ?
C2 C3 H3 126.0 . . ?
C1 C4 P1 116.15(8) . . ?
C1 C4 C32 117.46(10) . . ?
C32 C4 P1 125.98(9) . . ?
N3 C5 P1 120.33(10) . . ?
N4 C5 P1 135.07(10) . . ?
N4 C5 N3 104.48(11) . . ?
N3 C6 C39 122.14(13) . . ?
C7 C6 N3 106.73(12) . . ?
C7 C6 C39 131.13(14) . . ?
N4 C7 C40 122.41(13) . . ?
C6 C7 N4 106.45(12) . . ?
C6 C7 C40 131.07(13) . . ?
C9 C8 N1 117.31(11) . . ?
C9 C8 C13 122.28(11) . . ?
C13 C8 N1 119.82(11) . . ?
C8 C9 C14 122.30(11) . . ?
C10 C9 C8 118.12(12) . . ?
C10 C9 C14 119.58(11) . . ?
C9 C10 H10 119.6 . . ?
C11 C10 C9 120.71(12) . . ?
C11 C10 H10 119.6 . . ?
C10 C11 H11 119.9 . . ?
C10 C11 C12 120.11(12) . . ?
C12 C11 H11 119.9 . . ?
C11 C12 H12 119.3 . . ?
C11 C12 C13 121.48(12) . . ?
C13 C12 H12 119.3 . . ?
C8 C13 C17 121.39(11) . . ?
C12 C13 C8 117.19(11) . . ?
C12 C13 C17 121.39(11) . . ?
C9 C14 H14 108.0 . . ?
C9 C14 C15 110.62(13) . . ?
C9 C14 C16 111.38(12) . . ?
C15 C14 H14 108.0 . . ?
C15 C14 C16 110.62(12) . . ?
C16 C14 H14 108.0 . . ?
C14 C15 H15A 109.5 . . ?
C14 C15 H15B 109.5 . . ?
C14 C15 H15C 109.5 . . ?
H15A C15 H15B 109.5 . . ?
H15A C15 H15C 109.5 . . ?
H15B C15 H15C 109.5 . . ?
C14 C16 H16A 109.5 . . ?
C14 C16 H16B 109.5 . . ?
C14 C16 H16C 109.5 . . ?
H16A C16 H16B 109.5 . . ?
H16A C16 H16C 109.5 . . ?
H16B C16 H16C 109.5 . . ?
C13 C17 H17 107.7 . . ?
C13 C17 C18 112.84(12) . . ?
C13 C17 C19 111.97(11) . . ?
C18 C17 H17 107.7 . . ?
C18 C17 C19 108.69(11) . . ?
C19 C17 H17 107.7 . . ?
C17 C18 H18A 109.5 . . ?
C17 C18 H18B 109.5 . . ?
C17 C18 H18C 109.5 . . ?
H18A C18 H18B 109.5 . . ?
H18A C18 H18C 109.5 . . ?
H18B C18 H18C 109.5 . . ?
C17 C19 H19A 109.5 . . ?
C17 C19 H19B 109.5 . . ?
C17 C19 H19C 109.5 . . ?
H19A C19 H19B 109.5 . . ?
H19A C19 H19C 109.5 . . ?
H19B C19 H19C 109.5 . . ?
C21 C20 N2 117.90(10) . . ?
C21 C20 C25 122.20(11) . . ?
C25 C20 N2 119.82(10) . . ?
C20 C21 C26 123.08(11) . . ?
C22 C21 C20 117.94(11) . . ?
C22 C21 C26 118.98(11) . . ?
C21 C22 H22 119.6 . . ?
C23 C22 C21 120.83(12) . . ?
C23 C22 H22 119.6 . . ?
C22 C23 H23 119.9 . . ?
C22 C23 C24 120.27(12) . . ?
C24 C23 H23 119.9 . . ?
C23 C24 H24 119.3 . . ?
C23 C24 C25 121.45(12) . . ?
C25 C24 H24 119.3 . . ?
C20 C25 C29 121.22(10) . . ?
C24 C25 C20 117.19(11) . . ?
C24 C25 C29 121.59(11) . . ?
C21 C26 H26 108.2 . . ?
C21 C26 C27 112.34(11) . . ?
C21 C26 C28 110.10(11) . . ?
C27 C26 H26 108.2 . . ?
C27 C26 C28 109.64(11) . . ?
C28 C26 H26 108.2 . . ?
C26 C27 H27A 109.5 . . ?
C26 C27 H27B 109.5 . . ?
C26 C27 H27C 109.5 . . ?
H27A C27 H27B 109.5 . . ?
H27A C27 H27C 109.5 . . ?
H27B C27 H27C 109.5 . . ?
C26 C28 H28A 109.5 . . ?
C26 C28 H28B 109.5 . . ?
C26 C28 H28C 109.5 . . ?
H28A C28 H28B 109.5 . . ?
H28A C28 H28C 109.5 . . ?
H28B C28 H28C 109.5 . . ?
C25 C29 H29 107.6 . . ?
C25 C29 C30 113.10(10) . . ?
C25 C29 C31 111.59(10) . . ?
C30 C29 H29 107.6 . . ?
C30 C29 C31 109.14(10) . . ?
C31 C29 H29 107.6 . . ?
C29 C30 H30A 109.5 . . ?
C29 C30 H30B 109.5 . . ?
C29 C30 H30C 109.5 . . ?
H30A C30 H30B 109.5 . . ?
H30A C30 H30C 109.5 . . ?
H30B C30 H30C 109.5 . . ?
C29 C31 H31A 109.5 . . ?
C29 C31 H31B 109.5 . . ?
C29 C31 H31C 109.5 . . ?
H31A C31 H31B 109.5 . . ?
H31A C31 H31C 109.5 . . ?
H31B C31 H31C 109.5 . . ?
C33 C32 C4 122.29(11) . . ?
C33 C32 C37 117.27(11) . . ?
C37 C32 C4 120.44(11) . . ?
C32 C33 H33 119.4 . . ?
C34 C33 C32 121.20(12) . . ?
C34 C33 H33 119.4 . . ?
C33 C34 H34 119.7 . . ?
C35 C34 C33 120.57(13) . . ?
C35 C34 H34 119.7 . . ?
C34 C35 H35 120.3 . . ?
C34 C35 C36 119.32(12) . . ?
C36 C35 H35 120.3 . . ?
C35 C36 H36 120.0 . . ?
C37 C36 C35 120.07(13) . . ?
C37 C36 H36 120.0 . . ?
C32 C37 H37 119.2 . . ?
C36 C37 C32 121.57(12) . . ?
C36 C37 H37 119.2 . . ?
N3 C38 H38A 109.5 . . ?
N3 C38 H38B 109.5 . . ?
N3 C38 H38C 109.5 . . ?
H38A C38 H38B 109.5 . . ?
H38A C38 H38C 109.5 . . ?
H38B C38 H38C 109.5 . . ?
C6 C39 H39A 109.5 . . ?
C6 C39 H39B 109.5 . . ?
C6 C39 H39C 109.5 . . ?
H39A C39 H39B 109.5 . . ?
H39A C39 H39C 109.5 . . ?
H39B C39 H39C 109.5 . . ?
C7 C40 H40A 109.5 . . ?
C7 C40 H40B 109.5 . . ?
C7 C40 H40C 109.5 . . ?
H40A C40 H40B 109.5 . . ?
H40A C40 H40C 109.5 . . ?
H40B C40 H40C 109.5 . . ?
N4 C41 H41A 109.5 . . ?
N4 C41 H41B 109.5 . . ?
N4 C41 H41C 109.5 . . ?
H41A C41 H41B 109.5 . . ?
H41A C41 H41C 109.5 . . ?
H41B C41 H41C 109.5 . . ?
O1 C42 Fe1 177.35(13) . . ?
O2 C43 Fe1 172.54(13) . . ?
O3 C44 Fe1 179.43(16) . . ?
O4 C45 Fe1 176.86(13) . . ?

loop_
_geom_bond_atom_site_label_1
_geom_bond_atom_site_label_2
_geom_bond_distance
_geom_bond_site_symmetry_2
_geom_bond_publ_flag
Fe1 P1 2.3988(4) . ?
Fe1 C42 1.7814(15) . ?
Fe1 C43 1.7968(15) . ?
Fe1 C44 1.7713(16) . ?
Fe1 C45 1.7759(16) . ?
P1 C4 1.8141(12) . ?
P1 C5 1.8514(14) . ?
O1 C42 1.1549(19) . ?
O2 C43 1.1496(19) . ?
O3 C44 1.1510(19) . ?
O4 C45 1.1523(19) . ?
N1 C1 1.3923(14) . ?
N1 C2 1.3951(16) . ?
N1 C8 1.4349(15) . ?
N2 C1 1.4036(15) . ?
N2 C3 1.3983(15) . ?
N2 C20 1.4387(15) . ?
N3 C5 1.3611(17) . ?
N3 C6 1.3873(18) . ?
N3 C38 1.4565(18) . ?
N4 C5 1.3584(17) . ?
N4 C7 1.3958(17) . ?
N4 C41 1.4595(18) . ?
C1 C4 1.4006(16) . ?
C2 H2 0.9500 . ?
C2 C3 1.3356(18) . ?
C3 H3 0.9500 . ?
C4 C32 1.4847(16) . ?
C6 C7 1.355(2) . ?
C6 C39 1.491(2) . ?
C7 C40 1.488(2) . ?
C8 C9 1.4009(17) . ?
C8 C13 1.4070(17) . ?
C9 C10 1.3962(18) . ?
C9 C14 1.5152(19) . ?
C10 H10 0.9500 . ?
C10 C11 1.383(2) . ?
C11 H11 0.9500 . ?
C11 C12 1.3883(19) . ?
C12 H12 0.9500 . ?
C12 C13 1.3933(18) . ?
C13 C17 1.5193(18) . ?
C14 H14 1.0000 . ?
C14 C15 1.533(2) . ?
C14 C16 1.533(2) . ?
C15 H15A 0.9800 . ?
C15 H15B 0.9800 . ?
C15 H15C 0.9800 . ?
C16 H16A 0.9800 . ?
C16 H16B 0.9800 . ?
C16 H16C 0.9800 . ?
C17 H17 1.0000 . ?
C17 C18 1.531(2) . ?
C17 C19 1.535(2) . ?
C18 H18A 0.9800 . ?
C18 H18B 0.9800 . ?
C18 H18C 0.9800 . ?
C19 H19A 0.9800 . ?
C19 H19B 0.9800 . ?
C19 H19C 0.9800 . ?
C20 C21 1.4041(16) . ?
C20 C25 1.4093(16) . ?
C21 C22 1.3968(17) . ?
C21 C26 1.5196(17) . ?
C22 H22 0.9500 . ?
C22 C23 1.3807(18) . ?
C23 H23 0.9500 . ?
C23 C24 1.3874(18) . ?
C24 H24 0.9500 . ?
C24 C25 1.3934(17) . ?
C25 C29 1.5158(17) . ?
C26 H26 1.0000 . ?
C26 C27 1.5299(19) . ?
C26 C28 1.5349(19) . ?
C27 H27A 0.9800 . ?
C27 H27B 0.9800 . ?
C27 H27C 0.9800 . ?
C28 H28A 0.9800 . ?
C28 H28B 0.9800 . ?
C28 H28C 0.9800 . ?
C29 H29 1.0000 . ?
C29 C30 1.5294(18) . ?
C29 C31 1.5378(18) . ?
C30 H30A 0.9800 . ?
C30 H30B 0.9800 . ?
C30 H30C 0.9800 . ?
C31 H31A 0.9800 . ?
C31 H31B 0.9800 . ?
C31 H31C 0.9800 . ?
C32 C33 1.3999(17) . ?
C32 C37 1.4014(17) . ?
C33 H33 0.9500 . ?
C33 C34 1.3892(18) . ?
C34 H34 0.9500 . ?
C34 C35 1.382(2) . ?
C35 H35 0.9500 . ?
C35 C36 1.390(2) . ?
C36 H36 0.9500 . ?
C36 C37 1.3868(18) . ?
C37 H37 0.9500 . ?
C38 H38A 0.9800 . ?
C38 H38B 0.9800 . ?
C38 H38C 0.9800 . ?
C39 H39A 0.9800 . ?
C39 H39B 0.9800 . ?
C39 H39C 0.9800 . ?
C40 H40A 0.9800 . ?
C40 H40B 0.9800 . ?
C40 H40C 0.9800 . ?
C41 H41A 0.9800 . ?
C41 H41B 0.9800 . ?
C41 H41C 0.9800 . ?

loop_
_geom_torsion_atom_site_label_1
_geom_torsion_atom_site_label_2
_geom_torsion_atom_site_label_3
_geom_torsion_atom_site_label_4
_geom_torsion
_geom_torsion_site_symmetry_1
_geom_torsion_site_symmetry_2
_geom_torsion_site_symmetry_3
_geom_torsion_site_symmetry_4
_geom_torsion_publ_flag
Fe1 P1 C4 C1 131.68(8) . . . . ?
Fe1 P1 C4 C32 -40.76(12) . . . . ?
Fe1 P1 C5 N3 -85.37(10) . . . . ?
Fe1 P1 C5 N4 99.05(13) . . . . ?
P1 C4 C32 C33 45.91(16) . . . . ?
P1 C4 C32 C37 -133.25(11) . . . . ?
N1 C1 C4 P1 24.49(16) . . . . ?
N1 C1 C4 C32 -162.40(11) . . . . ?
N1 C2 C3 N2 1.29(14) . . . . ?
N1 C8 C9 C10 -170.69(11) . . . . ?
N1 C8 C9 C14 10.20(18) . . . . ?
N1 C8 C13 C12 173.07(11) . . . . ?
N1 C8 C13 C17 -4.97(17) . . . . ?
N2 C1 C4 P1 -152.62(10) . . . . ?
N2 C1 C4 C32 20.49(18) . . . . ?
N2 C20 C21 C22 -179.51(11) . . . . ?
N2 C20 C21 C26 0.19(17) . . . . ?
N2 C20 C25 C24 -179.17(11) . . . . ?
N2 C20 C25 C29 0.90(17) . . . . ?
N3 C6 C7 N4 -1.14(15) . . . . ?
N3 C6 C7 C40 175.81(14) . . . . ?
C1 N1 C2 C3 -2.70(14) . . . . ?
C1 N1 C8 C9 -123.06(13) . . . . ?
C1 N1 C8 C13 65.57(17) . . . . ?
C1 N2 C3 C2 0.53(14) . . . . ?
C1 N2 C20 C21 -114.93(14) . . . . ?
C1 N2 C20 C25 68.34(16) . . . . ?
C1 C4 C32 C33 -126.45(13) . . . . ?
C1 C4 C32 C37 54.40(16) . . . . ?
C2 N1 C1 N2 2.88(13) . . . . ?
C2 N1 C1 C4 -174.79(12) . . . . ?
C2 N1 C8 C9 68.48(15) . . . . ?
C2 N1 C8 C13 -102.89(13) . . . . ?
C3 N2 C1 N1 -2.08(12) . . . . ?
C3 N2 C1 C4 175.59(12) . . . . ?
C3 N2 C20 C21 66.45(15) . . . . ?
C3 N2 C20 C25 -110.28(13) . . . . ?
C4 P1 C5 N3 148.64(10) . . . . ?
C4 P1 C5 N4 -26.93(15) . . . . ?
C4 C32 C33 C34 -178.45(12) . . . . ?
C4 C32 C37 C36 179.02(12) . . . . ?
C5 P1 C4 C1 -111.47(10) . . . . ?
C5 P1 C4 C32 76.09(11) . . . . ?
C5 N3 C6 C7 0.36(15) . . . . ?
C5 N3 C6 C39 -178.76(12) . . . . ?
C5 N4 C7 C6 1.58(16) . . . . ?
C5 N4 C7 C40 -175.70(13) . . . . ?
C6 N3 C5 P1 -176.19(9) . . . . ?
C6 N3 C5 N4 0.59(14) . . . . ?
C7 N4 C5 P1 174.74(11) . . . . ?
C7 N4 C5 N3 -1.32(14) . . . . ?
C8 N1 C1 N2 -166.31(11) . . . . ?
C8 N1 C1 C4 16.0(2) . . . . ?
C8 N1 C2 C3 167.89(11) . . . . ?
C8 C9 C10 C11 -1.41(19) . . . . ?
C8 C9 C14 C15 118.08(14) . . . . ?
C8 C9 C14 C16 -118.46(14) . . . . ?
C8 C13 C17 C18 -163.47(12) . . . . ?
C8 C13 C17 C19 73.51(15) . . . . ?
C9 C8 C13 C12 2.15(18) . . . . ?
C9 C8 C13 C17 -175.90(11) . . . . ?
C9 C10 C11 C12 -0.3(2) . . . . ?
C10 C9 C14 C15 -61.02(16) . . . . ?
C10 C9 C14 C16 62.44(17) . . . . ?
C10 C11 C12 C13 3.1(2) . . . . ?
C11 C12 C13 C8 -3.90(18) . . . . ?
C11 C12 C13 C17 174.15(12) . . . . ?
C12 C13 C17 C18 18.56(17) . . . . ?
C12 C13 C17 C19 -104.46(14) . . . . ?
C13 C8 C9 C10 0.45(18) . . . . ?
C13 C8 C9 C14 -178.66(12) . . . . ?
C14 C9 C10 C11 177.72(13) . . . . ?
C20 N2 C1 N1 179.21(11) . . . . ?
C20 N2 C1 C4 -3.1(2) . . . . ?
C20 N2 C3 C2 179.41(11) . . . . ?
C20 C21 C22 C23 -0.26(19) . . . . ?
C20 C21 C26 C27 130.16(13) . . . . ?
C20 C21 C26 C28 -107.34(14) . . . . ?
C20 C25 C29 C30 -168.34(11) . . . . ?
C20 C25 C29 C31 68.14(15) . . . . ?
C21 C20 C25 C24 4.24(18) . . . . ?
C21 C20 C25 C29 -175.69(11) . . . . ?
C21 C22 C23 C24 1.8(2) . . . . ?
C22 C21 C26 C27 -50.14(16) . . . . ?
C22 C21 C26 C28 72.37(15) . . . . ?
C22 C23 C24 C25 -0.4(2) . . . . ?
C23 C24 C25 C20 -2.60(18) . . . . ?
C23 C24 C25 C29 177.34(12) . . . . ?
C24 C25 C29 C30 11.73(17) . . . . ?
C24 C25 C29 C31 -111.79(13) . . . . ?
C25 C20 C21 C22 -2.86(18) . . . . ?
C25 C20 C21 C26 176.85(11) . . . . ?
C26 C21 C22 C23 -179.98(12) . . . . ?
C32 C33 C34 C35 -0.6(2) . . . . ?
C33 C32 C37 C36 -0.18(18) . . . . ?
C33 C34 C35 C36 -0.2(2) . . . . ?
C34 C35 C36 C37 0.7(2) . . . . ?
C35 C36 C37 C32 -0.5(2) . . . . ?
C37 C32 C33 C34 0.73(18) . . . . ?
C38 N3 C5 P1 1.27(17) . . . . ?
C38 N3 C5 N4 178.04(12) . . . . ?
C38 N3 C6 C7 -177.19(12) . . . . ?
C38 N3 C6 C39 3.7(2) . . . . ?
C39 C6 C7 N4 177.88(14) . . . . ?
C39 C6 C7 C40 -5.2(3) . . . . ?
C41 N4 C5 P1 -4.9(2) . . . . ?
C41 N4 C5 N3 179.09(12) . . . . ?
C41 N4 C7 C6 -178.81(12) . . . . ?
C41 N4 C7 C40 3.9(2) . . . . ?

loop_
_exptl_oxdiff_crystal_face_indexfrac_h
_exptl_oxdiff_crystal_face_indexfrac_k
_exptl_oxdiff_crystal_face_indexfrac_l
_exptl_oxdiff_crystal_face_x
_exptl_oxdiff_crystal_face_y
_exptl_oxdiff_crystal_face_z
-0.2115 -25.8738 11.8054 -0.6292 0.5971 0.4976
0.4986 -11.6209 24.8796 -0.2391 0.2278 0.9439
0.8446 1.1099 27.0508 0.0882 -0.0825 0.9927
1.0031 21.8040 17.2556 0.5906 -0.5593 0.5817
-0.5055 11.4201 -24.9611 0.2339 -0.2228 -0.9464
-1.0283 -16.9631 -21.5998 -0.4776 0.4520 -0.7534
-2.8788 -1.9469 28.1436 0.1718 0.1801 0.9685
7.1197 -2.6242 20.7701 -0.3019 -0.3195 0.8982
14.1316 -0.7187 -13.3184 -0.6735 -0.7102 -0.2050
2.2981 2.0164 -28.0813 -0.1448 -0.1516 -0.9778
-13.1952 0.2402 17.6702 0.6360 0.6704 0.3822
-5.9885 13.8899 23.8591 0.7066 -0.0188 0.7074
-9.2935 22.0889 4.9703 0.9976 -0.0256 -0.0644
4.6290 -10.6105 -26.0277 -0.5696 0.0153 -0.8218
12.9318 12.6024 -1.2934 -0.2295 -0.9586 0.1688
10.1502 12.1034 -20.4640 -0.1905 -0.7934 -0.5781
-9.3399 -11.5116 22.1237 0.1771 0.7370 0.6522
-12.8752 -13.3340 8.2069 0.2322 0.9690 0.0847
8.1309 -13.4635 15.2895 -0.6496 -0.1214 0.7506
9.8137 17.9776 6.5404 0.0734 -0.9236 0.3763
9.7553 20.2831 -10.5776 0.0762 -0.9649 -0.2513
-8.8909 -19.3000 15.4037 -0.0705 0.8952 0.4400
-10.2667 -19.6954 -0.5561 -0.0780 0.9835 -0.1635
